data_7013879
loop_
_publ_author_name
'Bezombes, Jean-Philippe'
'Hitchcock, Peter B.'
'Lappert, Michael F.'
'Nycz, Jacek E.'

_publ_section_title
;
 Synthesis and P-P cleavage reactions of [P(X)X']2; X-ray structures of
 [Co[P(X)X'](CO)3] and P4[P(X)X']2[X = N(SiMe3)2, X'= NPri2].
;
_journal_issue 4
_journal_name_full 'Dalton transactions (Cambridge, England : 2003)'
_journal_page_first 499
_journal_page_last 501
_journal_paper_doi 10.1039/b315793h
_journal_year 2004
_chemical_compound_source 'synthesis as described'
_chemical_formula_moiety 'C15 H32 Co1 N2 O3 P1 Si2'
_chemical_formula_sum 'C15 H32 Co N2 O3 P Si2'
_chemical_formula_weight 434.51
_chemical_name_common (Co(CO)3(P(N(iPr)2)(N(SiMe3)2)))
_chemical_name_systematic
;
?
;
_space_group_IT_number 2
_symmetry_cell_setting triclinic
_symmetry_Int_Tables_number 2
_symmetry_space_group_name_Hall '-P 1'
_symmetry_space_group_name_H-M 'P -1'
_atom_sites_solution_hydrogens geom
_atom_sites_solution_primary direct
_atom_sites_solution_secondary difmap
_audit_conform_dict_location ftp://ftp.iucr.org/pub/cif_core.dic
_audit_conform_dict_name cif_core.dic
_audit_conform_dict_version 2.2
_audit_creation_date 2002-08-22T11:06:06-00:00
_audit_creation_method 'WinGX routine CIF_UPDATE'
_cell_angle_alpha 88.878(4)
_cell_angle_beta 89.121(4)
_cell_angle_gamma 61.153(4)
_cell_formula_units_Z 2
_cell_length_a 9.7190(6)
_cell_length_b 9.8945(7)
_cell_length_c 13.6614(12)
_cell_measurement_reflns_used 17407
_cell_measurement_temperature 223(2)
_cell_measurement_theta_max 22.986
_cell_measurement_theta_min 3.705
_cell_measurement_wavelength 0.71073
_cell_volume 1150.48(15)
_computing_cell_refinement 'HKL Scalepack (Otwinowski & Minor 1997)'
_computing_data_collection 'Collect (Nonius BV, 1997-2000)'
_computing_data_reduction 'HKL Denzo and Scalepack (Otwinowski & Minor 1997)'
_computing_molecular_graphics 'Ortep-3 for Windows (Farrugia, 1997)'
_computing_publication_material 'WinGX publication routines (Farrugia, 1999)'
_computing_structure_refinement 'SHELXL-97 (Sheldrick, 1997)'
_computing_structure_solution 'SHELXS-97 (Sheldrick, 1997)'
_diffrn_ambient_temperature 223(2)
_diffrn_measured_fraction_theta_full 0.975
_diffrn_measured_fraction_theta_max 0.975
_diffrn_measurement_device '95mm CCD camera on \k-goniostat'
_diffrn_measurement_device_type KappaCCD
_diffrn_measurement_method CCD
_diffrn_radiation_monochromator graphite
_diffrn_radiation_probe x-ray
_diffrn_radiation_type MoK\a
_diffrn_radiation_wavelength 0.71073
_diffrn_reflns_av_R_equivalents 0.0799
_diffrn_reflns_av_unetI/netI 0.0794
_diffrn_reflns_limit_h_max 10
_diffrn_reflns_limit_h_min -10
_diffrn_reflns_limit_k_max 10
_diffrn_reflns_limit_k_min -10
_diffrn_reflns_limit_l_max 15
_diffrn_reflns_limit_l_min -14
_diffrn_reflns_number 8590
_diffrn_reflns_theta_full 23.06
_diffrn_reflns_theta_max 23.06
_diffrn_reflns_theta_min 3.77
_exptl_absorpt_coefficient_mu 0.933
_exptl_absorpt_correction_T_max 0.9732
_exptl_absorpt_correction_T_min 0.8882
_exptl_absorpt_correction_type multi-scan
_exptl_absorpt_process_details
;
[c.f. r.h. blessing, acta cryst. (1995), a51, 33-38]
;
_exptl_crystal_colour orange
_exptl_crystal_density_diffrn 1.254
_exptl_crystal_density_method 'not measured'
_exptl_crystal_description prism
_exptl_crystal_F_000 460
_exptl_crystal_size_max 0.1
_exptl_crystal_size_mid 0.1
_exptl_crystal_size_min 0.05
_refine_diff_density_max 0.783
_refine_diff_density_min -0.549
_refine_diff_density_rms 0.088
_refine_ls_extinction_method none
_refine_ls_goodness_of_fit_ref 1.104
_refine_ls_hydrogen_treatment riding
_refine_ls_matrix_type full
_refine_ls_number_parameters 217
_refine_ls_number_reflns 3147
_refine_ls_number_restraints 0
_refine_ls_restrained_S_all 1.104
_refine_ls_R_factor_all 0.1011
_refine_ls_R_factor_gt 0.0706
_refine_ls_shift/su_max 0.001
_refine_ls_shift/su_mean 0
_refine_ls_structure_factor_coef Fsqd
_refine_ls_weighting_details 'calc w=1/[\s^2^(Fo^2^)+(0.0777P)^2^+2.5683P] where P=(Fo^2^+2Fc^2^)/3'
_refine_ls_weighting_scheme calc
_refine_ls_wR_factor_gt 0.1735
_refine_ls_wR_factor_ref 0.1904
_reflns_number_gt 2327
_reflns_number_total 3147
_reflns_threshold_expression >2sigma(I)
_cod_data_source_file b315793h.txt
_cod_data_source_block aug3302
_cod_original_sg_symbol_H-M P-1
_cod_original_formula_sum 'C15 H32 Co1 N2 O3 P1 Si2'
_cod_database_code 7013879

loop_
_symmetry_equiv_pos_as_xyz
'x, y, z'
'-x, -y, -z'

loop_
_atom_site_label
_atom_site_type_symbol
_atom_site_fract_x
_atom_site_fract_y
_atom_site_fract_z
_atom_site_U_iso_or_equiv
_atom_site_adp_type
_atom_site_occupancy
_atom_site_symmetry_multiplicity
_atom_site_calc_flag
_atom_site_refinement_flags
_atom_site_disorder_assembly
_atom_site_disorder_group
Co Co 0.16643(10) 0.71064(11) 0.25175(7) 0.0500(4) Uani 1 1 d . . .
P P -0.06435(18) 0.76366(19) 0.24996(12) 0.0391(4) Uani 1 1 d . . .
Si1 Si -0.2772(2) 1.0449(2) 0.13800(15) 0.0535(6) Uani 1 1 d . . .
Si2 Si -0.2673(3) 1.0392(3) 0.36550(15) 0.0584(6) Uani 1 1 d . . .
O1 O 0.1822(8) 0.9973(8) 0.2425(6) 0.101(2) Uani 1 1 d . . .
O2 O 0.3477(8) 0.5238(9) 0.0867(6) 0.104(2) Uani 1 1 d . . .
O3 O 0.3245(9) 0.5475(9) 0.4297(5) 0.111(2) Uani 1 1 d . . .
N1 N -0.1510(6) 0.6579(6) 0.2480(4) 0.0419(13) Uani 1 1 d . . .
N2 N -0.2124(6) 0.9449(5) 0.2508(4) 0.0380(12) Uani 1 1 d . . .
C1 C 0.1710(8) 0.8862(11) 0.2471(6) 0.065(2) Uani 1 1 d . . .
C2 C 0.2783(9) 0.5961(9) 0.1544(7) 0.069(2) Uani 1 1 d . . .
C3 C 0.2648(10) 0.6094(10) 0.3585(7) 0.071(2) Uani 1 1 d . . .
C4 C -0.4920(10) 1.1110(11) 0.1220(7) 0.085(3) Uani 1 1 d . . .
H4A H -0.5511 1.1792 0.175 0.128 Uiso 1 1 calc R . .
H4B H -0.5091 1.0221 0.1229 0.128 Uiso 1 1 calc R . .
H4C H -0.5267 1.1658 0.06 0.128 Uiso 1 1 calc R . .
C5 C -0.1682(11) 0.9162(11) 0.0362(6) 0.084(3) Uani 1 1 d . . .
H5A H -0.1854 0.8274 0.0376 0.127 Uiso 1 1 calc R . .
H5B H -0.057 0.882 0.0429 0.127 Uiso 1 1 calc R . .
H5C H -0.2051 0.9716 -0.0255 0.127 Uiso 1 1 calc R . .
C6 C -0.2432(15) 1.2150(12) 0.1342(8) 0.109(4) Uani 1 1 d . . .
H6A H -0.3002 1.2834 0.1875 0.163 Uiso 1 1 calc R . .
H6B H -0.2799 1.2698 0.0723 0.163 Uiso 1 1 calc R . .
H6C H -0.1318 1.1804 0.1407 0.163 Uiso 1 1 calc R . .
C7 C -0.4811(12) 1.1534(16) 0.3740(8) 0.147(6) Uani 1 1 d . . .
H7A H -0.5276 1.0876 0.3629 0.221 Uiso 1 1 calc R . .
H7B H -0.5186 1.2355 0.325 0.221 Uiso 1 1 calc R . .
H7C H -0.5106 1.1978 0.4387 0.221 Uiso 1 1 calc R . .
C8 C -0.176(2) 1.1600(17) 0.3864(9) 0.156(6) Uani 1 1 d . . .
H8A H -0.0632 1.0978 0.3819 0.234 Uiso 1 1 calc R . .
H8B H -0.2054 1.2046 0.4511 0.234 Uiso 1 1 calc R . .
H8C H -0.2126 1.242 0.3374 0.234 Uiso 1 1 calc R . .
C9 C -0.1995(14) 0.8911(13) 0.4650(6) 0.108(4) Uani 1 1 d . . .
H9A H -0.0861 0.8292 0.4619 0.162 Uiso 1 1 calc R . .
H9B H -0.2468 0.8252 0.4571 0.162 Uiso 1 1 calc R . .
H9C H -0.2304 0.9415 0.5278 0.162 Uiso 1 1 calc R . .
C10 C -0.0595(9) 0.4835(8) 0.2451(6) 0.059(2) Uani 1 1 d . . .
H10 H -0.1387 0.4479 0.2465 0.071 Uiso 1 1 calc R . .
C11 C 0.0289(11) 0.4285(11) 0.1493(9) 0.102(4) Uani 1 1 d . . .
H11A H -0.0428 0.4768 0.0952 0.153 Uiso 1 1 calc R . .
H11B H 0.0742 0.3173 0.1457 0.153 Uiso 1 1 calc R . .
H11C H 0.112 0.4562 0.1456 0.153 Uiso 1 1 calc R . .
C12 C 0.0415(12) 0.4131(11) 0.3363(9) 0.107(4) Uani 1 1 d . . .
H12A H -0.0232 0.4531 0.3945 0.161 Uiso 1 1 calc R . .
H12B H 0.1253 0.4397 0.3367 0.161 Uiso 1 1 calc R . .
H12C H 0.0863 0.3017 0.3355 0.161 Uiso 1 1 calc R . .
C13 C -0.3254(8) 0.7174(8) 0.2487(5) 0.0523(18) Uani 1 1 d . . .
H13 H -0.3758 0.8311 0.2535 0.063 Uiso 1 1 calc R . .
C14 C -0.3811(10) 0.6828(10) 0.1536(6) 0.075(2) Uani 1 1 d . . .
H14A H -0.3461 0.7225 0.0987 0.113 Uiso 1 1 calc R . .
H14B H -0.4949 0.7318 0.154 0.113 Uiso 1 1 calc R . .
H14C H -0.3377 0.5721 0.1475 0.113 Uiso 1 1 calc R . .
C15 C -0.3795(10) 0.6596(11) 0.3373(6) 0.078(3) Uani 1 1 d . . .
H15A H -0.3438 0.6851 0.3966 0.116 Uiso 1 1 calc R . .
H15B H -0.3359 0.5485 0.3338 0.116 Uiso 1 1 calc R . .
H15C H -0.4933 0.7083 0.338 0.116 Uiso 1 1 calc R . .

loop_
_atom_site_aniso_label
_atom_site_aniso_U_11
_atom_site_aniso_U_22
_atom_site_aniso_U_33
_atom_site_aniso_U_23
_atom_site_aniso_U_13
_atom_site_aniso_U_12
Co 0.0310(5) 0.0440(6) 0.0672(7) 0.0034(5) -0.0041(4) -0.0121(4)
P 0.0301(9) 0.0344(10) 0.0464(10) 0.0025(7) -0.0032(7) -0.0107(8)
Si1 0.0567(12) 0.0463(12) 0.0494(12) 0.0130(9) -0.0132(10) -0.0187(10)
Si2 0.0600(13) 0.0568(14) 0.0478(12) -0.0127(10) 0.0056(10) -0.0195(11)
O1 0.098(5) 0.067(4) 0.159(7) -0.004(4) 0.006(4) -0.056(4)
O2 0.094(5) 0.095(5) 0.114(6) -0.028(5) 0.041(5) -0.038(4)
O3 0.120(6) 0.103(6) 0.104(5) 0.042(5) -0.060(5) -0.049(5)
N1 0.033(3) 0.040(3) 0.044(3) 0.005(2) -0.006(2) -0.011(3)
N2 0.035(3) 0.030(3) 0.041(3) -0.004(2) 0.002(2) -0.010(2)
C1 0.039(4) 0.079(6) 0.076(6) 0.000(5) -0.005(4) -0.028(4)
C2 0.041(4) 0.050(5) 0.105(7) 0.001(5) 0.006(5) -0.015(4)
C3 0.065(5) 0.066(6) 0.084(6) 0.017(5) -0.024(5) -0.034(5)
C4 0.076(6) 0.082(7) 0.080(6) 0.028(5) -0.037(5) -0.023(5)
C5 0.097(7) 0.088(7) 0.047(5) 0.012(5) 0.001(5) -0.029(6)
C6 0.158(11) 0.090(8) 0.109(8) 0.048(6) -0.051(7) -0.085(8)
C7 0.078(7) 0.167(13) 0.089(8) -0.049(8) 0.015(6) 0.028(7)
C8 0.279(19) 0.162(13) 0.104(9) -0.063(9) 0.048(11) -0.167(14)
C9 0.139(10) 0.118(9) 0.041(5) -0.001(5) -0.008(5) -0.041(7)
C10 0.049(4) 0.040(4) 0.085(6) 0.001(4) -0.006(4) -0.020(4)
C11 0.084(7) 0.065(6) 0.154(10) -0.049(7) 0.047(7) -0.033(5)
C12 0.102(8) 0.060(6) 0.159(10) 0.058(6) -0.077(7) -0.040(6)
C13 0.039(4) 0.044(4) 0.068(5) 0.003(4) -0.004(3) -0.015(3)
C14 0.071(5) 0.078(6) 0.086(6) 0.011(5) -0.031(5) -0.042(5)
C15 0.061(5) 0.102(7) 0.083(6) -0.001(5) 0.016(5) -0.051(5)

loop_
_atom_type_symbol
_atom_type_description
_atom_type_scat_dispersion_real
_atom_type_scat_dispersion_imag
_atom_type_scat_source
C C 0.0033 0.0016 'International Tables Vol C Tables 4.2.6.8 and 6.1.1.4'
H H 0 0 'International Tables Vol C Tables 4.2.6.8 and 6.1.1.4'
Co Co 0.3494 0.9721 'International Tables Vol C Tables 4.2.6.8 and 6.1.1.4'
N N 0.0061 0.0033 'International Tables Vol C Tables 4.2.6.8 and 6.1.1.4'
O O 0.0106 0.006 'International Tables Vol C Tables 4.2.6.8 and 6.1.1.4'
P P 0.1023 0.0942 'International Tables Vol C Tables 4.2.6.8 and 6.1.1.4'
Si Si 0.0817 0.0704 'International Tables Vol C Tables 4.2.6.8 and 6.1.1.4'

loop_
_geom_angle_atom_site_label_1
_geom_angle_atom_site_label_2
_geom_angle_atom_site_label_3
_geom_angle
_geom_angle_site_symmetry_1
_geom_angle_site_symmetry_3
_geom_angle_publ_flag
C2 Co C1 108.8(4) . . ?
C2 Co C3 105.3(4) . . ?
C1 Co C3 108.0(4) . . ?
C2 Co P 114.2(3) . . ?
C1 Co P 107.1(2) . . ?
C3 Co P 113.1(3) . . ?
N1 P N2 104.2(3) . . ?
N1 P Co 132.8(2) . . ?
N2 P Co 123.03(19) . . ?
N2 Si1 C5 109.9(3) . . ?
N2 Si1 C6 110.0(4) . . ?
C5 Si1 C6 108.9(5) . . ?
N2 Si1 C4 109.9(3) . . ?
C5 Si1 C4 108.4(4) . . ?
C6 Si1 C4 109.6(5) . . ?
N2 Si2 C7 109.9(4) . . ?
N2 Si2 C8 112.5(4) . . ?
C7 Si2 C8 110.5(8) . . ?
N2 Si2 C9 108.9(4) . . ?
C7 Si2 C9 108.1(6) . . ?
C8 Si2 C9 106.8(6) . . ?
C13 N1 C10 112.2(5) . . ?
C13 N1 P 125.7(4) . . ?
C10 N1 P 122.1(4) . . ?
P N2 Si1 118.5(3) . . ?
P N2 Si2 117.5(3) . . ?
Si1 N2 Si2 122.6(3) . . ?
O1 C1 Co 176.4(7) . . ?
O2 C2 Co 177.0(8) . . ?
O3 C3 Co 177.6(9) . . ?
C11 C10 N1 111.3(6) . . ?
C11 C10 C12 114.3(8) . . ?
N1 C10 C12 112.5(6) . . ?
N1 C13 C14 111.8(6) . . ?
N1 C13 C15 112.3(6) . . ?
C14 C13 C15 111.5(6) . . ?

loop_
_geom_bond_atom_site_label_1
_geom_bond_atom_site_label_2
_geom_bond_distance
_geom_bond_site_symmetry_2
_geom_bond_publ_flag
Co C2 1.749(10) . ?
Co C1 1.759(9) . ?
Co C3 1.762(9) . ?
Co P 2.0426(18) . ?
P N1 1.630(5) . ?
P N2 1.672(5) . ?
Si1 N2 1.767(5) . ?
Si1 C5 1.844(9) . ?
Si1 C6 1.865(9) . ?
Si1 C4 1.878(9) . ?
Si2 N2 1.778(5) . ?
Si2 C7 1.828(10) . ?
Si2 C8 1.825(11) . ?
Si2 C9 1.856(10) . ?
O1 C1 1.156(9) . ?
O2 C2 1.168(10) . ?
O3 C3 1.144(10) . ?
N1 C13 1.502(8) . ?
N1 C10 1.513(8) . ?
C10 C11 1.513(12) . ?
C10 C12 1.531(11) . ?
C13 C14 1.521(10) . ?
C13 C15 1.521(10) . ?
